data_4037438
loop_
_publ_author_name
'Liu, Yizhou'
'Lindsey, Jonathan S.'

_publ_section_title
;
 Northern-Southern Route to Synthetic Bacteriochlorins.
;
_journal_issue 23
_journal_name_full 'The Journal of organic chemistry'
_journal_page_first 11882
_journal_page_last 11897
_journal_paper_doi 10.1021/acs.joc.6b02334
_journal_volume 81
_journal_year 2016
_chemical_formula_sum 'C16 H21 N O4'
_chemical_formula_weight 291.34
_chemical_melting_point 370
_chemical_name_systematic
;
 '5-(tert-Butoxycarbonyl)-(E)-2-[(4,4-dimethyl-5-oxodihydrofuran-2(3H)-ylidene)methyl]pyrrole'
;
_space_group_crystal_system triclinic
_space_group_IT_number 2
_space_group_name_Hall '-P 1'
_space_group_name_H-M_alt 'P -1'
_atom_sites_solution_hydrogens mixed
_audit_creation_method SHELXL-2013
_cell_angle_alpha 81.422(2)
_cell_angle_beta 86.977(2)
_cell_angle_gamma 81.1790(10)
_cell_formula_units_Z 2
_cell_length_a 6.0610(2)
_cell_length_b 10.9177(3)
_cell_length_c 11.6380(3)
_cell_measurement_reflns_used 303
_cell_measurement_temperature 100.(2)
_cell_measurement_theta_max 34.1974
_cell_measurement_theta_min 1.7814
_cell_volume 752.14(4)
_computing_cell_refinement 'APEX3 v2015.5-2 (Bruker AXS)'
_computing_data_collection 'Bruker Instrument Service v2013.12.0.0'
_computing_data_reduction 'SAINT V8.34A (Bruker AXS Inc., 2013)'
_computing_structure_refinement 'SHELXL-2013 (Sheldrick, 2013)'
_diffrn_ambient_temperature 100.(2)
_diffrn_detector_area_resol_mean 8.3333
_diffrn_measured_fraction_theta_full 0.999
_diffrn_measured_fraction_theta_max 0.999
_diffrn_measurement_device_type 'Bruker-Nonius X8 Kappa APEX II'
_diffrn_measurement_method 'phi and omega scans'
_diffrn_radiation_monochromator graphite
_diffrn_radiation_type MoK\a
_diffrn_radiation_wavelength 0.71073
_diffrn_reflns_av_R_equivalents 0.0341
_diffrn_reflns_av_unetI/netI 0.0229
_diffrn_reflns_limit_h_max 9
_diffrn_reflns_limit_h_min -9
_diffrn_reflns_limit_k_max 16
_diffrn_reflns_limit_k_min -16
_diffrn_reflns_limit_l_max 17
_diffrn_reflns_limit_l_min -17
_diffrn_reflns_number 38814
_diffrn_reflns_theta_full 33.21
_diffrn_reflns_theta_max 33.21
_diffrn_reflns_theta_min 1.77
_diffrn_source 'fine-focus sealed tube'
_exptl_absorpt_coefficient_mu 0.092
_exptl_absorpt_correction_T_max 0.98
_exptl_absorpt_correction_T_min 0.92
_exptl_absorpt_correction_type multi-scan
_exptl_absorpt_process_details 'SADABS V2014/5 (Bruker AXS Inc.)'
_exptl_crystal_colour colourless
_exptl_crystal_density_diffrn 1.286
_exptl_crystal_density_method 'not measured'
_exptl_crystal_description block
_exptl_crystal_F_000 312
_exptl_crystal_size_max 0.554
_exptl_crystal_size_mid 0.235
_exptl_crystal_size_min 0.208
_refine_diff_density_max 0.610
_refine_diff_density_min -0.269
_refine_ls_extinction_method none
_refine_ls_goodness_of_fit_ref 1.045
_refine_ls_hydrogen_treatment mixed
_refine_ls_matrix_type full
_refine_ls_number_parameters 198
_refine_ls_number_reflns 5762
_refine_ls_number_restraints 0
_refine_ls_restrained_S_all 1.045
_refine_ls_R_factor_all 0.0520
_refine_ls_R_factor_gt 0.0410
_refine_ls_shift/su_max 0.000
_refine_ls_shift/su_mean 0.000
_refine_ls_structure_factor_coef Fsqd
_refine_ls_weighting_details
;

w=1/[\s^2^(Fo^2^)+(0.0637P)^2^+0.1677P]
where P=(Fo^2^+2Fc^2^)/3
;
_refine_ls_weighting_scheme calc
_refine_ls_wR_factor_gt 0.1071
_refine_ls_wR_factor_ref 0.1146
_reflns_number_gt 4787
_reflns_number_total 5762
_reflns_threshold_expression 'I > 2\s(I)'
_cod_data_source_file jo6b02334_si_003.cif
_cod_data_source_block global
_cod_database_code 4037438

loop_
_space_group_symop_operation_xyz
'x, y, z'
'-x, -y, -z'

loop_
_atom_site_type_symbol
_atom_site_label
_atom_site_fract_x
_atom_site_fract_y
_atom_site_fract_z
_atom_site_U_iso_or_equiv
_atom_site_adp_type
_atom_site_calc_flag
_atom_site_refinement_flags_adp
_atom_site_refinement_flags_posn
_atom_site_occupancy
O O1 0.68139(10) -0.07196(6) 0.63277(5) 0.01651(13) Uani d . . 1
O O2 1.00430(10) -0.02867(6) 0.69799(5) 0.01441(12) Uani d . . 1
O O3 0.27609(10) 0.52567(6) 0.25257(6) 0.01589(12) Uani d . . 1
O O4 0.18262(11) 0.69492(7) 0.12113(6) 0.02225(15) Uani d . . 1
N N5 0.62600(11) 0.16799(6) 0.49802(6) 0.01221(12) Uani d . . 1
H H5 0.536(2) 0.1237(11) 0.4743(10) 0.015 Uiso d U . 1
C C1 0.82052(13) -0.00235(8) 0.63473(7) 0.01236(14) Uani d . . 1
C C2 0.80190(13) 0.12293(7) 0.56948(7) 0.01224(14) Uani d . . 1
C C3 0.92012(14) 0.22104(8) 0.57551(7) 0.01477(15) Uani d . . 1
H H3 1.0499 0.2172 0.619 0.018 Uiso calc U R 1
C C4 0.81236(14) 0.32711(8) 0.50538(7) 0.01518(15) Uani d . . 1
H H4 0.8559 0.4081 0.4928 0.018 Uiso calc U R 1
C C5 0.62951(13) 0.29148(7) 0.45749(7) 0.01235(14) Uani d . . 1
C C6 0.45467(13) 0.35911(8) 0.38208(7) 0.01370(14) Uani d . . 1
H H6 0.3241 0.3217 0.3787 0.016 Uiso calc U R 1
C C7 0.46322(13) 0.46991(7) 0.31706(7) 0.01313(14) Uani d . . 1
C C8 0.63909(13) 0.55421(8) 0.29781(7) 0.01374(14) Uani d . . 1
H H8A 0.7892 0.5056 0.2884 0.016 Uiso calc U R 1
H H8B 0.6395 0.6025 0.3633 0.016 Uiso calc U R 1
C C9 0.57000(12) 0.64110(7) 0.18505(7) 0.01268(14) Uani d . . 1
C C10 0.32416(13) 0.62987(8) 0.18026(7) 0.01464(15) Uani d . . 1
C C11 1.01767(12) -0.11864(7) 0.80684(6) 0.01170(13) Uani d . . 1
C C12 0.84801(14) -0.06425(8) 0.89364(7) 0.01633(15) Uani d . . 1
H H12A 0.8714 0.0214 0.8997 0.024 Uiso calc U R 1
H H12B 0.8665 -0.1159 0.9699 0.024 Uiso calc U R 1
H H12C 0.6967 -0.0631 0.8673 0.024 Uiso calc U R 1
C C13 1.25518(13) -0.11966(9) 0.84250(8) 0.01682(16) Uani d . . 1
H H13A 1.3601 -0.1529 0.7838 0.025 Uiso calc U R 1
H H13B 1.2805 -0.1726 0.9177 0.025 Uiso calc U R 1
H H13C 1.2783 -0.0341 0.849 0.025 Uiso calc U R 1
C C14 0.98059(15) -0.24924(8) 0.78939(8) 0.01753(16) Uani d . . 1
H H14A 0.8213 -0.2497 0.779 0.026 Uiso calc U R 1
H H14B 1.0306 -0.3091 0.8577 0.026 Uiso calc U R 1
H H14C 1.066 -0.2731 0.7202 0.026 Uiso calc U R 1
C C15 0.60297(14) 0.77672(8) 0.18479(8) 0.01700(15) Uani d . . 1
H H15A 0.5383 0.8283 0.1149 0.025 Uiso calc U R 1
H H15B 0.763 0.7817 0.1852 0.025 Uiso calc U R 1
H H15C 0.5288 0.8074 0.2541 0.025 Uiso calc U R 1
C C16 0.68598(14) 0.58899(9) 0.07788(8) 0.01782(16) Uani d . . 1
H H16A 0.6601 0.5023 0.0794 0.027 Uiso calc U R 1
H H16B 0.8468 0.5913 0.079 0.027 Uiso calc U R 1
H H16C 0.6249 0.6401 0.007 0.027 Uiso calc U R 1

loop_
_atom_site_aniso_label
_atom_site_aniso_U_11
_atom_site_aniso_U_22
_atom_site_aniso_U_33
_atom_site_aniso_U_12
_atom_site_aniso_U_13
_atom_site_aniso_U_23
O1 0.0150(3) 0.0168(3) 0.0179(3) -0.0056(2) -0.0052(2) 0.0018(2)
O2 0.0113(2) 0.0172(3) 0.0137(3) -0.0038(2) -0.00390(19) 0.0044(2)
O3 0.0107(2) 0.0154(3) 0.0200(3) -0.0031(2) -0.0045(2) 0.0050(2)
O4 0.0130(3) 0.0231(3) 0.0270(3) -0.0016(2) -0.0064(2) 0.0090(3)
N5 0.0120(3) 0.0125(3) 0.0120(3) -0.0030(2) -0.0030(2) 0.0006(2)
C1 0.0114(3) 0.0143(3) 0.0105(3) -0.0013(2) -0.0016(2) 0.0006(2)
C2 0.0117(3) 0.0135(3) 0.0111(3) -0.0022(2) -0.0022(2) 0.0007(2)
C3 0.0146(3) 0.0164(4) 0.0136(3) -0.0043(3) -0.0037(3) 0.0004(3)
C4 0.0165(3) 0.0140(3) 0.0157(3) -0.0053(3) -0.0039(3) 0.0001(3)
C5 0.0133(3) 0.0115(3) 0.0121(3) -0.0026(2) -0.0019(2) 0.0002(2)
C6 0.0132(3) 0.0129(3) 0.0147(3) -0.0026(3) -0.0029(3) 0.0005(3)
C7 0.0110(3) 0.0129(3) 0.0149(3) -0.0014(2) -0.0031(2) 0.0005(3)
C8 0.0110(3) 0.0137(3) 0.0160(3) -0.0027(2) -0.0034(2) 0.0014(3)
C9 0.0094(3) 0.0129(3) 0.0150(3) -0.0020(2) -0.0016(2) 0.0013(3)
C10 0.0117(3) 0.0144(3) 0.0168(3) -0.0023(3) -0.0024(3) 0.0024(3)
C11 0.0103(3) 0.0131(3) 0.0108(3) -0.0011(2) -0.0021(2) 0.0013(2)
C12 0.0122(3) 0.0214(4) 0.0155(3) -0.0010(3) -0.0004(3) -0.0045(3)
C13 0.0097(3) 0.0216(4) 0.0176(4) -0.0012(3) -0.0040(3) 0.0021(3)
C14 0.0208(4) 0.0129(3) 0.0183(4) -0.0019(3) -0.0018(3) -0.0007(3)
C15 0.0150(3) 0.0135(3) 0.0219(4) -0.0030(3) -0.0009(3) 0.0006(3)
C16 0.0145(3) 0.0213(4) 0.0176(4) -0.0018(3) -0.0006(3) -0.0033(3)

loop_
_atom_type_symbol
_atom_type_description
_atom_type_scat_dispersion_real
_atom_type_scat_dispersion_imag
_atom_type_scat_source
C C 0.0033 0.0016 'International Tables Vol C Tables 4.2.6.8 and 6.1.1.4'
H H 0.0000 0.0000 'International Tables Vol C Tables 4.2.6.8 and 6.1.1.4'
N N 0.0061 0.0033 'International Tables Vol C Tables 4.2.6.8 and 6.1.1.4'
O O 0.0106 0.0060 'International Tables Vol C Tables 4.2.6.8 and 6.1.1.4'

loop_
_geom_angle_atom_site_label_1
_geom_angle_atom_site_label_2
_geom_angle_atom_site_label_3
_geom_angle
C1 O2 C11 121.98(6)
C10 O3 C7 110.05(6)
C5 N5 C2 109.95(7)
C5 N5 H5 124.0(8)
C2 N5 H5 125.6(8)
O1 C1 O2 125.39(7)
O1 C1 C2 123.32(7)
O2 C1 C2 111.27(7)
N5 C2 C3 107.71(7)
N5 C2 C1 120.61(7)
C3 C2 C1 131.09(7)
C2 C3 C4 107.40(7)
C2 C3 H3 126.3
C4 C3 H3 126.3
C5 C4 C3 107.43(7)
C5 C4 H4 126.3
C3 C4 H4 126.3
N5 C5 C4 107.51(7)
N5 C5 C6 119.29(7)
C4 C5 C6 133.16(7)
C7 C6 C5 124.99(7)
C7 C6 H6 117.5
C5 C6 H6 117.5
C6 C7 O3 118.06(7)
C6 C7 C8 132.66(7)
O3 C7 C8 109.28(6)
C7 C8 C9 103.45(6)
C7 C8 H8A 111.1
C9 C8 H8A 111.1
C7 C8 H8B 111.1
C9 C8 H8B 111.1
H8A C8 H8B 109.0
C10 C9 C15 111.12(7)
C10 C9 C8 102.18(6)
C15 C9 C8 114.06(7)
C10 C9 C16 106.60(7)
C15 C9 C16 111.10(7)
C8 C9 C16 111.19(7)
O4 C10 O3 120.71(7)
O4 C10 C9 128.95(8)
O3 C10 C9 110.27(6)
O2 C11 C13 102.12(6)
O2 C11 C12 107.45(6)
C13 C11 C12 111.49(7)
O2 C11 C14 113.16(6)
C13 C11 C14 110.67(7)
C12 C11 C14 111.56(7)
C11 C12 H12A 109.5
C11 C12 H12B 109.5
H12A C12 H12B 109.5
C11 C12 H12C 109.5
H12A C12 H12C 109.5
H12B C12 H12C 109.5
C11 C13 H13A 109.5
C11 C13 H13B 109.5
H13A C13 H13B 109.5
C11 C13 H13C 109.5
H13A C13 H13C 109.5
H13B C13 H13C 109.5
C11 C14 H14A 109.5
C11 C14 H14B 109.5
H14A C14 H14B 109.5
C11 C14 H14C 109.5
H14A C14 H14C 109.5
H14B C14 H14C 109.5
C9 C15 H15A 109.5
C9 C15 H15B 109.5
H15A C15 H15B 109.5
C9 C15 H15C 109.5
H15A C15 H15C 109.5
H15B C15 H15C 109.5
C9 C16 H16A 109.5
C9 C16 H16B 109.5
H16A C16 H16B 109.5
C9 C16 H16C 109.5
H16A C16 H16C 109.5
H16B C16 H16C 109.5

loop_
_geom_bond_atom_site_label_1
_geom_bond_atom_site_label_2
_geom_bond_distance
O1 C1 1.2219(10)
O2 C1 1.3381(9)
O2 C11 1.4803(9)
O3 C10 1.3702(10)
O3 C7 1.4007(9)
O4 C10 1.2015(10)
N5 C5 1.3634(10)
N5 C2 1.3715(10)
N5 H5 0.861(13)
C1 C2 1.4533(11)
C2 C3 1.3887(11)
C3 C4 1.4058(12)
C3 H3 0.95
C4 C5 1.3972(11)
C4 H4 0.95
C5 C6 1.4502(11)
C6 C7 1.3344(11)
C6 H6 0.95
C7 C8 1.4993(11)
C8 C9 1.5369(11)
C8 H8A 0.99
C8 H8B 0.99
C9 C10 1.5183(11)
C9 C15 1.5237(12)
C9 C16 1.5395(12)
C11 C13 1.5171(11)
C11 C12 1.5208(11)
C11 C14 1.5212(12)
C12 H12A 0.98
C12 H12B 0.98
C12 H12C 0.98
C13 H13A 0.98
C13 H13B 0.98
C13 H13C 0.98
C14 H14A 0.98
C14 H14B 0.98
C14 H14C 0.98
C15 H15A 0.98
C15 H15B 0.98
C15 H15C 0.98
C16 H16A 0.98
C16 H16B 0.98
C16 H16C 0.98

loop_
_geom_hbond_atom_site_label_D
_geom_hbond_atom_site_label_H
_geom_hbond_atom_site_label_A
_geom_hbond_site_symmetry_A
_geom_hbond_distance_DH
_geom_hbond_distance_HA
_geom_hbond_distance_DA
_geom_hbond_angle_DHA
N5 H5 O1 2_656 0.861(13) 2.055(13) 2.8743(9) 158.5(11)

loop_
_geom_torsion_atom_site_label_1
_geom_torsion_atom_site_label_2
_geom_torsion_atom_site_label_3
_geom_torsion_atom_site_label_4
_geom_torsion
C11 O2 C1 O1 -25.90(12)
C11 O2 C1 C2 152.50(7)
C5 N5 C2 C3 0.53(9)
C5 N5 C2 C1 172.67(7)
O1 C1 C2 N5 -2.19(12)
O2 C1 C2 N5 179.37(7)
O1 C1 C2 C3 167.87(9)
O2 C1 C2 C3 -10.57(12)
N5 C2 C3 C4 -0.27(9)
C1 C2 C3 C4 -171.30(8)
C2 C3 C4 C5 -0.07(10)
C2 N5 C5 C4 -0.57(9)
C2 N5 C5 C6 -178.59(7)
C3 C4 C5 N5 0.39(9)
C3 C4 C5 C6 178.02(9)
N5 C5 C6 C7 -164.71(8)
C4 C5 C6 C7 17.88(15)
C5 C6 C7 O3 -177.27(7)
C5 C6 C7 C8 1.66(15)
C10 O3 C7 C6 -172.31(8)
C10 O3 C7 C8 8.52(9)
C6 C7 C8 C9 161.96(9)
O3 C7 C8 C9 -19.04(8)
C7 C8 C9 C10 21.04(8)
C7 C8 C9 C15 141.05(7)
C7 C8 C9 C16 -92.37(8)
C7 O3 C10 O4 -176.51(8)
C7 O3 C10 C9 6.18(9)
C15 C9 C10 O4 43.43(12)
C8 C9 C10 O4 165.47(9)
C16 C9 C10 O4 -77.76(11)
C15 C9 C10 O3 -139.56(7)
C8 C9 C10 O3 -17.51(9)
C16 C9 C10 O3 99.26(8)
C1 O2 C11 C13 178.04(7)
C1 O2 C11 C12 -64.56(9)
C1 O2 C11 C14 59.05(9)
